data_8103078
loop_
_publ_author_name
'Bogdan Doboszewski'
'Fl\'avia de Toni Uch\^oa'
'Alexander Y. Nazarenko'
'Victor N. Nemykin'

_publ_section_title
;
 Crystal structure of
 1-deoxy-1-(3-hydroxypropyl)-O-triphenylmethyl-\b-D-lyxofuranose, C27H30O5
;
_journal_issue 1
_journal_name_full 'Zeitschrift f\"ur Kristallographie - New Crystal Structures'
_journal_page_first 61
_journal_volume 226
_journal_year 2011
_chemical_absolute_configuration rmad
_chemical_formula_moiety 'C27 H30 O5'
_chemical_formula_sum 'C27 H30 O5'
_chemical_formula_weight 434.51
_chemical_melting_point 388
_chemical_name_systematic
;
1-deoxy-1-(3-hydroxypropyl)-O-triphenylmethyl-\b-D-lyxofuranose
;
_space_group_IT_number 4
_symmetry_cell_setting monoclinic
_symmetry_Int_Tables_number 4
_symmetry_space_group_name_Hall 'P 2yb'
_symmetry_space_group_name_H-M 'P 1 21 1'
_atom_sites_solution_hydrogens geom
_atom_sites_solution_primary direct
_atom_sites_solution_secondary difmap
_audit_creation_method 'SHELXL-97 , enCIFer 1.3'
_cell_angle_alpha 90.0000
_cell_angle_beta 98.698(7)
_cell_angle_gamma 90.0000
_cell_formula_units_Z 2
_cell_length_a 9.49660(17)
_cell_length_b 9.79355(18)
_cell_length_c 12.8341(9)
_cell_measurement_reflns_used 10350
_cell_measurement_temperature 292(2)
_cell_measurement_theta_max 68.13
_cell_measurement_theta_min 6.53
_cell_volume 1179.91(9)
_computing_cell_refinement 'CrystalClear-SM Expert 2.0 r5  [3]'
_computing_data_collection 'CrystalClear-SM Expert 2.0 r5  [3]'
_computing_data_reduction 'CrystalClear-SM Expert 2.0 r5  [3]'
_computing_molecular_graphics 'SHELXTL (Sheldrick, 1997) [7]'
_computing_publication_material 'PLATON (Spek, 2003) [8]'
_computing_structure_refinement 'SHELXL-97 (Sheldrick, 1997) [6]'
_computing_structure_solution 'SHELXS-97 (Sheldrick, 1990) [5]'
_diffrn_ambient_temperature 292(2)
_diffrn_detector_area_resol_mean 10
_diffrn_measured_fraction_theta_full 0.974
_diffrn_measured_fraction_theta_max 0.974
_diffrn_measurement_device_type 'Rigaku R-AXIS RAPID imaging plate'
_diffrn_measurement_method \w
_diffrn_radiation_monochromator graphite
_diffrn_radiation_source 'fine-focus sealed tube'
_diffrn_radiation_type CuK\a
_diffrn_radiation_wavelength 1.54178
_diffrn_reflns_av_R_equivalents 0.0277
_diffrn_reflns_av_sigmaI/netI 0.0314
_diffrn_reflns_limit_h_max 6
_diffrn_reflns_limit_h_min -11
_diffrn_reflns_limit_k_max 11
_diffrn_reflns_limit_k_min -11
_diffrn_reflns_limit_l_max 15
_diffrn_reflns_limit_l_min -15
_diffrn_reflns_number 11380
_diffrn_reflns_theta_full 68.21
_diffrn_reflns_theta_max 68.21
_diffrn_reflns_theta_min 6.53
_diffrn_standards_decay_% 0
_diffrn_standards_number 0
_exptl_absorpt_coefficient_mu 0.672
_exptl_absorpt_correction_T_max 0.879
_exptl_absorpt_correction_T_min 0.806
_exptl_absorpt_correction_type multi-scan
_exptl_absorpt_process_details
;
    Higashi, T. (1995). Program for Absorption Correction.
    Rigaku Corporation, Tokyo, Japan [4]
;
_exptl_crystal_colour Colourless
_exptl_crystal_density_diffrn 1.223
_exptl_crystal_density_method 'not measured'
_exptl_crystal_description Prism
_exptl_crystal_F_000 464
_exptl_crystal_size_max 0.20
_exptl_crystal_size_mid 0.20
_exptl_crystal_size_min 0.20
_refine_diff_density_max 0.228
_refine_diff_density_min -0.171
_refine_diff_density_rms 0.035
_refine_ls_abs_structure_details 'Flack H D (1983), Acta Cryst. A39, 876-881'
_refine_ls_abs_structure_Flack -0.1(3)
_refine_ls_extinction_coef 0.0036(5)
_refine_ls_extinction_expression Fc^*^=kFc[1+0.001xFc^2^\l^3^/sin(2\q)]^-1/4^
_refine_ls_extinction_method SHELXL
_refine_ls_goodness_of_fit_ref 1.152
_refine_ls_hydrogen_treatment mixed
_refine_ls_matrix_type full
_refine_ls_number_parameters 322
_refine_ls_number_reflns 4103
_refine_ls_number_restraints 69
_refine_ls_restrained_S_all 1.156
_refine_ls_R_factor_all 0.0604
_refine_ls_R_factor_gt 0.0409
_refine_ls_shift/su_max 0.003
_refine_ls_shift/su_mean 0.000
_refine_ls_structure_factor_coef Fsqd
_refine_ls_weighting_details 'calc w=1/[\s^2^(Fo^2^)+(0.0331P)^2^+0.3419P] where P=(Fo^2^+2Fc^2^)/3'
_refine_ls_weighting_scheme calc
_refine_ls_wR_factor_gt 0.0919
_refine_ls_wR_factor_ref 0.1190
_reflns_number_gt 3298
_reflns_number_total 4103
_reflns_threshold_expression >2sigma(I)
_cod_data_source_file 1267-3260.cff
_cod_data_source_block an2
_cod_database_code 8103078

loop_
_symmetry_equiv_pos_as_xyz
'x, y, z'
'-x, y+1/2, -z'

loop_
_atom_site_label
_atom_site_type_symbol
_atom_site_fract_x
_atom_site_fract_y
_atom_site_fract_z
_atom_site_U_iso_or_equiv
_atom_site_adp_type
_atom_site_occupancy
_atom_site_symmetry_multiplicity
_atom_site_calc_flag
_atom_site_refinement_flags
_atom_site_disorder_assembly
_atom_site_disorder_group
O1 O 0.6916(2) 1.00730(19) 0.14045(15) 0.0637(5) Uani 1 1 d . A .
O2 O 0.6676(3) 0.7365(2) 0.04108(17) 0.0690(6) Uani 1 1 d . . .
H2 H 0.636(4) 0.7325(14) 0.102(3) 0.104 Uiso 1 1 d R . .
O3 O 0.3892(3) 0.8226(2) 0.0182(2) 0.0883(8) Uani 1 1 d . A .
H3 H 0.310(5) 0.860(2) 0.013(4) 0.132 Uiso 1 1 d R . .
O5 O 0.5675(2) 0.78874(17) 0.23087(14) 0.0546(5) Uani 1 1 d . A .
C1 C 0.7365(5) 0.9769(3) 0.0416(3) 0.0745(9) Uani 1 1 d DU . .
H1 H 0.720(4) 1.059(3) -0.002(2) 0.089 Uiso 1 1 d D . .
C2 C 0.6356(4) 0.8678(3) -0.0056(2) 0.0713(9) Uani 1 1 d . A .
H2A H 0.6341(4) 0.8632(4) -0.084(3) 0.086 Uiso 1 1 d R . .
C3 C 0.4956(4) 0.9230(3) 0.0194(3) 0.0734(9) Uani 1 1 d . . .
H3A H 0.4624(14) 0.991(3) -0.031(2) 0.088 Uiso 1 1 d R A .
C4 C 0.5393(3) 0.9927(3) 0.1286(2) 0.0618(8) Uani 1 1 d . A .
H4A H 0.4972(15) 1.083(3) 0.1258(2) 0.074 Uiso 1 1 d R . .
C5 C 0.4982(3) 0.9194(3) 0.2211(2) 0.0604(7) Uani 1 1 d . . .
H5A H 0.5284(6) 0.9762(12) 0.2891(14) 0.072 Uiso 1 1 d R A .
H5B H 0.389(2) 0.9065(4) 0.2111(3) 0.072 Uiso 1 1 d R . .
C9 C 0.5469(3) 0.7053(3) 0.32130(19) 0.0483(6) Uani 1 1 d . . .
C10 C 0.6000(3) 0.5631(3) 0.29365(18) 0.0477(6) Uani 1 1 d . A .
C11 C 0.5315(4) 0.4444(3) 0.3165(2) 0.0603(7) Uani 1 1 d . . .
H11A H 0.439(3) 0.4497(3) 0.3476(10) 0.072 Uiso 1 1 d R A .
C12 C 0.5887(4) 0.3184(3) 0.2970(2) 0.0705(9) Uani 1 1 d . A .
H12A H 0.5404(19) 0.236(3) 0.3132(7) 0.085 Uiso 1 1 d R . .
C13 C 0.7121(4) 0.3089(3) 0.2554(2) 0.0717(9) Uani 1 1 d . . .
H13A H 0.7492(15) 0.223(3) 0.2417(6) 0.086 Uiso 1 1 d R A .
C14 C 0.7817(4) 0.4260(3) 0.2337(2) 0.0659(8) Uani 1 1 d . A .
H14A H 0.869(3) 0.4199(4) 0.2039(11) 0.079 Uiso 1 1 d R . .
C15 C 0.7274(3) 0.5524(3) 0.2541(2) 0.0558(7) Uani 1 1 d . . .
H15A H 0.7814(18) 0.638(3) 0.2399(5) 0.067 Uiso 1 1 d R A .
C16 C 0.3914(3) 0.7082(3) 0.3329(2) 0.0520(6) Uani 1 1 d . A .
C17 C 0.2908(3) 0.6593(3) 0.2517(2) 0.0635(8) Uani 1 1 d . . .
H17A H 0.3213(11) 0.6208(14) 0.192(2) 0.076 Uiso 1 1 d R A .
C18 C 0.1469(4) 0.6663(4) 0.2565(3) 0.0803(10) Uani 1 1 d . A .
H18A H 0.0819 0.6305 0.2018 0.096 Uiso 1 1 calc R . .
C19 C 0.0989(4) 0.7259(5) 0.3414(3) 0.0929(12) Uani 1 1 d . . .
H19A H 0.0018 0.7318 0.3442 0.112 Uiso 1 1 calc R A .
C20 C 0.1965(4) 0.7768(5) 0.4223(3) 0.0889(12) Uani 1 1 d . A .
H20A H 0.1624(14) 0.8209(18) 0.485(3) 0.107 Uiso 1 1 d R . .
C21 C 0.3414(3) 0.7682(3) 0.4181(2) 0.0673(8) Uani 1 1 d . . .
H21A H 0.411(2) 0.8061(13) 0.4777(19) 0.081 Uiso 1 1 d R A .
C22 C 0.6496(3) 0.7510(3) 0.4197(2) 0.0597(7) Uani 1 1 d U A .
C23 C 0.7435(4) 0.8582(4) 0.4171(3) 0.0819(10) Uani 1 1 d U . .
H23A H 0.7429 0.9088 0.3558 0.098 Uiso 1 1 d R A .
C24 C 0.8402(4) 0.8900(5) 0.5082(5) 0.1151(16) Uani 1 1 d U A .
H24A H 0.9032 0.9625 0.5071 0.138 Uiso 1 1 calc R . .
C25 C 0.8423(5) 0.8153(7) 0.5980(4) 0.129(2) Uani 1 1 d U . .
H25A H 0.9061 0.8370 0.6580 0.155 Uiso 1 1 calc R A .
C26 C 0.7507(5) 0.7090(6) 0.5995(3) 0.1154(17) Uani 1 1 d U A .
H26A H 0.7536 0.6571 0.6605 0.138 Uiso 1 1 calc R . .
C27 C 0.6535(4) 0.6770(4) 0.5118(2) 0.0814(10) Uani 1 1 d U . .
H27A H 0.5902 0.6051 0.5147 0.098 Uiso 1 1 calc R A .
C6 C 0.8907(7) 0.9422(7) 0.0587(5) 0.1028(14) Uani 0.668(5) 1 d PDU A 1
H6A H 0.9196 0.9085 -0.0060 0.123 Uiso 0.668(5) 1 calc PR A 1
H6B H 0.9111 0.8727 0.1127 0.123 Uiso 0.668(5) 1 calc PR A 1
C7 C 0.9711(5) 1.0783(6) 0.0945(5) 0.0737(15) Uani 0.668(5) 1 d PDU A 1
H7A H 0.9498 1.1480 0.0408 0.088 Uiso 0.668(5) 1 calc PR A 1
H7B H 0.9426 1.1115 0.1594 0.088 Uiso 0.668(5) 1 calc PR A 1
C8 C 1.1308(6) 1.0440(8) 0.1114(4) 0.0870(18) Uani 0.668(5) 1 d PDU A 1
H8A H 1.1860 1.1186 0.1466 0.104 Uiso 0.668(5) 1 calc PR A 1
H8B H 1.1496 0.9620 0.1537 0.104 Uiso 0.668(5) 1 calc PR A 1
O4 O 1.1652(3) 1.0236(4) 0.0084(2) 0.1192(13) Uani 0.668(5) 1 d PDU A 1
H4 H 1.2023 1.0929 -0.0109 0.179 Uiso 0.668(5) 1 calc PR A 1
C6A C 0.8904(3) 0.9431(4) 0.0584(2) 0.1028(14) Uani 0.332(5) 1 d PRDU A 2
H6C H 0.9223 0.9586 -0.0090 0.123 Uiso 0.332(5) 1 calc PR A 2
H6D H 0.8957 0.8453 0.0701 0.123 Uiso 0.332(5) 1 calc PR A 2
C7A C 1.0092(12) 1.0070(15) 0.1437(8) 0.094(4) Uani 0.332(5) 1 d PDU A 2
H2C H 0.9676 1.0557 0.1973 0.112 Uiso 0.332(5) 1 calc PR A 2
H2D H 1.0733 0.9373 0.1770 0.112 Uiso 0.332(5) 1 calc PR A 2
C8A C 1.0868(15) 1.1053(11) 0.0777(9) 0.0870(18) Uani 0.332(5) 1 d PDU A 2
H8C H 1.0183 1.1641 0.0355 0.104 Uiso 0.332(5) 1 calc PR A 2
H8D H 1.1526 1.1623 0.1238 0.104 Uiso 0.332(5) 1 calc PR A 2
O4A O 1.1652(3) 1.0236(4) 0.0084(2) 0.1192(13) Uani 0.332(5) 1 d PD A 2
H4D H 1.1961 1.0741 -0.0338 0.179 Uiso 0.332(5) 1 calc PR A 2

loop_
_atom_site_aniso_label
_atom_site_aniso_U_11
_atom_site_aniso_U_22
_atom_site_aniso_U_33
_atom_site_aniso_U_23
_atom_site_aniso_U_13
_atom_site_aniso_U_12
O1 0.0751(15) 0.0505(11) 0.0671(12) -0.0064(9) 0.0163(10) -0.0110(10)
O2 0.0962(17) 0.0511(11) 0.0619(12) -0.0057(9) 0.0185(11) -0.0067(11)
O3 0.0940(19) 0.0755(16) 0.0859(15) 0.0045(13) -0.0171(15) -0.0181(14)
O5 0.0673(12) 0.0401(9) 0.0580(10) 0.0018(8) 0.0143(9) 0.0039(9)
C1 0.107(3) 0.060(2) 0.0614(18) -0.0046(15) 0.0295(18) -0.0233(18)
C2 0.104(3) 0.0606(18) 0.0486(15) 0.0025(14) 0.0109(17) -0.0133(18)
C3 0.095(3) 0.0560(17) 0.0623(18) 0.0109(15) -0.0094(17) -0.0062(19)
C4 0.072(2) 0.0395(14) 0.0730(18) 0.0041(13) 0.0074(15) -0.0018(14)
C5 0.0685(19) 0.0434(15) 0.0696(17) 0.0026(13) 0.0118(14) 0.0089(14)
C9 0.0587(16) 0.0444(14) 0.0416(12) -0.0020(11) 0.0073(11) 0.0011(12)
C10 0.0562(16) 0.0453(14) 0.0404(12) 0.0002(11) 0.0033(11) 0.0049(12)
C11 0.080(2) 0.0523(16) 0.0515(15) 0.0017(13) 0.0174(14) -0.0021(16)
C12 0.100(3) 0.0489(17) 0.0652(18) 0.0022(14) 0.0203(18) -0.0014(17)
C13 0.102(3) 0.0482(17) 0.0636(18) -0.0069(14) 0.0077(18) 0.0177(18)
C14 0.073(2) 0.0630(18) 0.0613(17) -0.0042(15) 0.0077(15) 0.0138(17)
C15 0.0571(17) 0.0509(16) 0.0586(15) -0.0007(13) 0.0060(13) 0.0014(14)
C16 0.0584(17) 0.0493(14) 0.0483(13) 0.0001(12) 0.0084(12) 0.0026(13)
C17 0.0594(19) 0.0688(19) 0.0602(17) -0.0084(15) 0.0026(14) -0.0053(15)
C18 0.062(2) 0.090(2) 0.084(2) -0.002(2) -0.0042(18) -0.0089(19)
C19 0.062(2) 0.109(3) 0.109(3) -0.013(3) 0.014(2) 0.002(2)
C20 0.074(2) 0.109(3) 0.089(2) -0.016(2) 0.029(2) 0.010(2)
C21 0.0602(19) 0.078(2) 0.0645(17) -0.0135(16) 0.0119(15) 0.0050(16)
C22 0.0615(18) 0.0573(16) 0.0571(15) -0.0198(13) -0.0008(13) 0.0080(14)
C23 0.067(2) 0.076(2) 0.100(2) -0.031(2) 0.0042(19) 0.0019(18)
C24 0.069(3) 0.124(4) 0.144(4) -0.070(3) -0.011(3) -0.007(2)
C25 0.094(3) 0.173(5) 0.106(3) -0.074(3) -0.030(3) 0.033(3)
C26 0.122(4) 0.151(4) 0.061(2) -0.024(2) -0.024(2) 0.040(3)
C27 0.092(3) 0.092(2) 0.0553(17) -0.0080(16) -0.0063(17) 0.017(2)
C6 0.102(3) 0.106(3) 0.109(3) -0.041(3) 0.045(2) -0.035(3)
C7 0.082(4) 0.069(3) 0.073(3) -0.004(3) 0.025(3) -0.003(3)
C8 0.091(4) 0.104(5) 0.067(3) 0.009(3) 0.017(3) -0.019(3)
O4 0.118(2) 0.142(3) 0.110(2) -0.0180(19) 0.0602(19) -0.047(2)
C6A 0.102(3) 0.106(3) 0.109(3) -0.041(3) 0.045(2) -0.035(3)
C7A 0.078(7) 0.100(10) 0.111(10) -0.021(7) 0.041(6) -0.022(7)
C8A 0.091(4) 0.104(5) 0.067(3) 0.009(3) 0.017(3) -0.019(3)
O4A 0.118(2) 0.142(3) 0.110(2) -0.0180(19) 0.0602(19) -0.047(2)

loop_
_atom_type_symbol
_atom_type_description
_atom_type_scat_dispersion_real
_atom_type_scat_dispersion_imag
_atom_type_scat_source
C C 0.0181 0.0091 'International Tables Vol C Tables 4.2.6.8 and 6.1.1.4'
H H 0.0000 0.0000 'International Tables Vol C Tables 4.2.6.8 and 6.1.1.4'
O O 0.0492 0.0322 'International Tables Vol C Tables 4.2.6.8 and 6.1.1.4'

loop_
_geom_angle_atom_site_label_1
_geom_angle_atom_site_label_2
_geom_angle_atom_site_label_3
_geom_angle
C1 O1 C4 108.4(2)
C2 O2 H2 109.5
C3 O3 H3 109.5
C5 O5 C9 117.1(2)
O1 C1 C6A 109.7(3)
O1 C1 C6 109.6(4)
O1 C1 C2 104.4(3)
C6A C1 C2 117.1(3)
C6 C1 C2 116.8(4)
O1 C1 H1 107(2)
C6A C1 H1 109(2)
C6 C1 H1 110(2)
C2 C1 H1 109(2)
O2 C2 C1 112.8(3)
O2 C2 C3 111.7(3)
C1 C2 C3 100.9(3)
O2 C2 H2A 110.4
C1 C2 H2A 110.4
C3 C2 H2A 110.4
O3 C3 C2 113.6(3)
O3 C3 C4 114.1(3)
C2 C3 C4 102.9(3)
O3 C3 H3A 108.6
C2 C3 H3A 108.6
C4 C3 H3A 108.6
O1 C4 C5 110.1(2)
O1 C4 C3 105.4(3)
C5 C4 C3 116.1(3)
O1 C4 H4A 108.3
C5 C4 H4A 108.3
C3 C4 H4A 108.3
O5 C5 C4 109.2(2)
O5 C5 H5A 109.8
C4 C5 H5A 109.8
O5 C5 H5B 109.8
C4 C5 H5B 109.8
H5A C5 H5B 108.3
O5 C9 C16 108.7(2)
O5 C9 C22 110.2(2)
C16 C9 C22 115.0(2)
O5 C9 C10 103.63(18)
C16 C9 C10 113.5(2)
C22 C9 C10 105.2(2)
C15 C10 C11 118.6(3)
C15 C10 C9 119.2(2)
C11 C10 C9 121.9(2)
C10 C11 C12 120.0(3)
C10 C11 H11A 120.0
C12 C11 H11A 120.0
C13 C12 C11 121.0(3)
C13 C12 H12A 119.5
C11 C12 H12A 119.5
C12 C13 C14 119.4(3)
C12 C13 H13A 120.3
C14 C13 H13A 120.3
C13 C14 C15 120.4(3)
C13 C14 H14A 119.8
C15 C14 H14A 119.8
C14 C15 C10 120.6(3)
C14 C15 H15A 119.7
C10 C15 H15A 119.7
C21 C16 C17 117.4(3)
C21 C16 C9 122.9(2)
C17 C16 C9 119.6(2)
C18 C17 C16 121.6(3)
C18 C17 H17A 119.2
C16 C17 H17A 119.2
C19 C18 C17 120.4(3)
C19 C18 H18A 119.8
C17 C18 H18A 119.8
C18 C19 C20 119.1(3)
C18 C19 H19A 120.5
C20 C19 H19A 120.5
C19 C20 C21 120.4(4)
C19 C20 H20A 119.8
C21 C20 H20A 119.8
C16 C21 C20 121.0(3)
C16 C21 H21A 119.5
C20 C21 H21A 119.5
C23 C22 C27 119.0(3)
C23 C22 C9 122.1(3)
C27 C22 C9 118.7(3)
C22 C23 C24 119.4(4)
C22 C23 H23A 120.3
C24 C23 H23A 120.3
C25 C24 C23 120.5(5)
C25 C24 H24A 119.8
C23 C24 H24A 119.8
C26 C25 C24 119.8(4)
C26 C25 H25A 120.1
C24 C25 H25A 120.1
C25 C26 C27 120.9(5)
C25 C26 H26A 119.6
C27 C26 H26A 119.6
C26 C27 C22 120.4(4)
C26 C27 H27A 119.8
C22 C27 H27A 119.8
C1 C6 C7 105.9(5)
C1 C6 H6A 110.6
C7 C6 H6A 110.6
C1 C6 H6B 110.6
C7 C6 H6B 110.6
H6A C6 H6B 108.7
C8 C7 C6 106.4(5)
C8 C7 H7A 110.5
C6 C7 H7A 110.5
C8 C7 H7B 110.5
C6 C7 H7B 110.5
H7A C7 H7B 108.6
O4 C8 C7 105.0(4)
O4 C8 H8A 110.7
C7 C8 H8A 110.7
O4 C8 H8B 110.7
C7 C8 H8B 110.7
H8A C8 H8B 108.8
C8 O4 H4 109.5
C1 C6A C7A 126.8(6)
C1 C6A H6C 105.6
C7A C6A H6C 105.6
C1 C6A H6D 105.6
C7A C6A H6D 105.6
H6C C6A H6D 106.1
C8A C7A C6A 102.6(9)
C8A C7A H2C 111.3
C6A C7A H2C 111.3
C8A C7A H2D 111.3
C6A C7A H2D 111.3
H2C C7A H2D 109.2
C7A C8A H8C 110.0
C7A C8A H8D 110.0
H8C C8A H8D 108.4

loop_
_geom_bond_atom_site_label_1
_geom_bond_atom_site_label_2
_geom_bond_distance
O1 C1 1.429(4)
O1 C4 1.439(4)
O2 C2 1.431(4)
O2 H2 0.8826
O3 C3 1.408(4)
O3 H3 0.8287
O5 C5 1.436(3)
O5 C9 1.456(3)
C1 C6A 1.483(5)
C1 C6 1.487(7)
C1 C2 1.500(4)
C1 H1 0.977(18)
C2 C3 1.514(5)
C2 H2A 1.0013
C3 C4 1.558(4)
C3 H3A 0.9471
C4 C5 1.489(4)
C4 H4A 0.9705
C5 H5A 1.0381
C5 H5B 1.0381
C9 C16 1.507(4)
C9 C22 1.541(4)
C9 C10 1.541(3)
C10 C15 1.385(4)
C10 C11 1.385(4)
C11 C12 1.387(4)
C11 H11A 1.0202
C12 C13 1.363(5)
C12 H12A 0.9664
C13 C14 1.373(5)
C13 H13A 0.9359
C14 C15 1.381(4)
C14 H14A 0.9684
C15 H15A 1.0167
C16 C21 1.387(4)
C16 C17 1.388(4)
C17 C18 1.379(5)
C17 H17A 0.9328
C18 C19 1.374(5)
C18 H18A 0.9300
C19 C20 1.377(5)
C19 H19A 0.9300
C20 C21 1.388(4)
C20 H20A 1.0119
C21 H21A 1.0050
C22 C23 1.381(5)
C22 C27 1.382(4)
C23 C24 1.408(5)
C23 H23A 0.9300
C24 C25 1.362(8)
C24 H24A 0.9300
C25 C26 1.358(8)
C25 H25A 0.9300
C26 C27 1.380(5)
C26 H26A 0.9300
C27 H27A 0.9300
C6 C7 1.570(6)
C6 H6A 0.9700
C6 H6B 0.9700
C7 C8 1.536(6)
C7 H7A 0.9700
C7 H7B 0.9700
C8 O4 1.423(5)
C8 H8A 0.9700
C8 H8B 0.9700
O4 H4 0.8200
C6A C7A 1.578(8)
C6A H6C 0.9700
C6A H6D 0.9700
C7A C8A 1.541(8)
C7A H2C 0.9700
C7A H2D 0.9700
C8A H8C 0.9700
C8A H8D 0.9700

loop_
_geom_hbond_atom_site_label_D
_geom_hbond_atom_site_label_H
_geom_hbond_atom_site_label_A
_geom_hbond_distance_DH
_geom_hbond_distance_HA
_geom_hbond_distance_DA
_geom_hbond_angle_DHA
_geom_hbond_site_symmetry_A
_geom_hbond_publ_flag
O2 H2 O5 0.883 1.94 2.793(3) 161 . y
O3 H3 O4 0.830 2.11 2.887(3) 157 1_455 y
O4 H4 O2 0.820 1.95 2.753(3) 166 2_755 y

loop_
_geom_torsion_atom_site_label_1
_geom_torsion_atom_site_label_2
_geom_torsion_atom_site_label_3
_geom_torsion_atom_site_label_4
_geom_torsion
C4 O1 C1 C6A -160.2(2)
C4 O1 C1 C6 -159.9(3)
C4 O1 C1 C2 -33.9(3)
O1 C1 C2 O2 -76.6(4)
C6A C1 C2 O2 45.0(4)
C6 C1 C2 O2 44.7(5)
O1 C1 C2 C3 42.8(3)
C6A C1 C2 C3 164.3(3)
C6 C1 C2 C3 164.0(4)
O2 C2 C3 O3 -38.7(3)
C1 C2 C3 O3 -158.9(3)
O2 C2 C3 C4 85.2(3)
C1 C2 C3 C4 -35.0(3)
C1 O1 C4 C5 136.6(3)
C1 O1 C4 C3 10.7(3)
O3 C3 C4 O1 139.6(3)
C2 C3 C4 O1 16.1(3)
O3 C3 C4 C5 17.5(4)
C2 C3 C4 C5 -106.1(3)
C9 O5 C5 C4 176.3(2)
O1 C4 C5 O5 -57.7(3)
C3 C4 C5 O5 61.8(4)
C5 O5 C9 C16 45.1(3)
C5 O5 C9 C22 -81.8(3)
C5 O5 C9 C10 166.1(2)
O5 C9 C10 C15 45.5(3)
C16 C9 C10 C15 163.2(2)
C22 C9 C10 C15 -70.2(3)
O5 C9 C10 C11 -140.8(2)
C16 C9 C10 C11 -23.1(3)
C22 C9 C10 C11 103.5(3)
C15 C10 C11 C12 -1.7(4)
C9 C10 C11 C12 -175.4(3)
C10 C11 C12 C13 -0.1(5)
C11 C12 C13 C14 0.8(5)
C12 C13 C14 C15 0.2(5)
C13 C14 C15 C10 -2.0(4)
C11 C10 C15 C14 2.7(4)
C9 C10 C15 C14 176.6(3)
O5 C9 C16 C21 -113.7(3)
C22 C9 C16 C21 10.4(4)
C10 C9 C16 C21 131.6(3)
O5 C9 C16 C17 60.8(3)
C22 C9 C16 C17 -175.2(3)
C10 C9 C16 C17 -54.0(3)
C21 C16 C17 C18 -1.9(5)
C9 C16 C17 C18 -176.6(3)
C16 C17 C18 C19 1.8(5)
C17 C18 C19 C20 -0.9(6)
C18 C19 C20 C21 0.1(7)
C17 C16 C21 C20 1.0(5)
C9 C16 C21 C20 175.6(3)
C19 C20 C21 C16 -0.2(6)
O5 C9 C22 C23 0.9(4)
C16 C9 C22 C23 -122.3(3)
C10 C9 C22 C23 112.0(3)
O5 C9 C22 C27 -175.2(3)
C16 C9 C22 C27 61.6(4)
C10 C9 C22 C27 -64.0(3)
C27 C22 C23 C24 -0.4(5)
C9 C22 C23 C24 -176.4(3)
C22 C23 C24 C25 0.5(6)
C23 C24 C25 C26 0.2(7)
C24 C25 C26 C27 -1.2(7)
C25 C26 C27 C22 1.4(6)
C23 C22 C27 C26 -0.6(5)
C9 C22 C27 C26 175.6(3)
O1 C1 C6 C7 -68.5(5)
C2 C1 C6 C7 173.0(4)
C1 C6 C7 C8 -179.5(5)
C6 C7 C8 O4 71.4(6)
O1 C1 C6A C7A -34.4(7)
C6 C1 C6A C7A -109(55)
C2 C1 C6A C7A -153.1(7)
C1 C6A C7A C8A -104.3(8)
